data_2214507
loop_
_publ_author_name
'Grigoriev, Mikhail S.'
'Pisareva, Svetlana A.'
'Safiulina, Alfiya M.'
'Nifant'ev, Eduard E.'

_publ_section_title
;
 1,1,1-Tris[(diphenylphosphoryl)methyl]propane monohydrate
;
_journal_coeditor_code BH2120
_journal_issue 8
_journal_name_full 'Acta Crystallographica Section E'
_journal_page_first o3441
_journal_page_last o3442
_journal_paper_doi 10.1107/S1600536807032527
_journal_volume 63
_journal_year 2007
_chemical_formula_iupac 'C42 H41 O3 P3, H2 O'
_chemical_formula_moiety 'C42 H41 O3 P3, H2 O'
_chemical_formula_sum 'C42 H43 O4 P3'
_chemical_formula_weight 704.67
_chemical_name_systematic
;
1,1,1-Tris[(diphenylphosphoryl)methyl]propane monohydrate
;
_space_group_IT_number 7
_symmetry_cell_setting monoclinic
_symmetry_space_group_name_Hall 'P -2yc'
_symmetry_space_group_name_H-M 'P 1 c 1'
_atom_sites_solution_hydrogens mixed
_atom_sites_solution_primary direct
_atom_sites_solution_secondary difmap
_audit_creation_method SHELXL-97
_cell_angle_alpha 90.00
_cell_angle_beta 90.1433(14)
_cell_angle_gamma 90.00
_cell_formula_units_Z 2
_cell_length_a 9.5303(2)
_cell_length_b 10.4028(2)
_cell_length_c 18.0951(4)
_cell_measurement_reflns_used 5344
_cell_measurement_temperature 100(2)
_cell_measurement_theta_max 29.99
_cell_measurement_theta_min 2.14
_cell_volume 1793.98(6)
_computing_cell_refinement 'SAINT-Plus (Bruker, 1998)'
_computing_data_collection 'SMART (Bruker, 1998)'
_computing_data_reduction SAINT-Plus
_computing_molecular_graphics 'SHELXTL (Sheldrick, 1997b)'
_computing_publication_material SHELXTL
_computing_structure_refinement 'SHELXL97 (Sheldrick, 1997a)'
_computing_structure_solution 'SHELXS97 (Sheldrick, 1997a)'
_diffrn_ambient_temperature 100(2)
_diffrn_measured_fraction_theta_full 0.997
_diffrn_measured_fraction_theta_max 0.997
_diffrn_measurement_device_type
;
Bruker Kappa APEX II area-detector
;
_diffrn_measurement_method '\w and \f'
_diffrn_radiation_monochromator graphite
_diffrn_radiation_source 'fine-focus sealed tube'
_diffrn_radiation_type MoK\a
_diffrn_radiation_wavelength 0.71073
_diffrn_reflns_av_R_equivalents 0.0592
_diffrn_reflns_av_sigmaI/netI 0.0584
_diffrn_reflns_limit_h_max 13
_diffrn_reflns_limit_h_min -13
_diffrn_reflns_limit_k_max 14
_diffrn_reflns_limit_k_min -14
_diffrn_reflns_limit_l_max 25
_diffrn_reflns_limit_l_min -25
_diffrn_reflns_number 41040
_diffrn_reflns_theta_full 29.99
_diffrn_reflns_theta_max 29.99
_diffrn_reflns_theta_min 2.14
_diffrn_standards_decay_% 0
_diffrn_standards_interval_count 0
_diffrn_standards_interval_time 0
_diffrn_standards_number 0
_exptl_absorpt_coefficient_mu 0.208
_exptl_absorpt_correction_type none
_exptl_crystal_colour colourless
_exptl_crystal_density_diffrn 1.305
_exptl_crystal_density_method 'not measured'
_exptl_crystal_description fragment
_exptl_crystal_F_000 744
_exptl_crystal_size_max 0.18
_exptl_crystal_size_mid 0.16
_exptl_crystal_size_min 0.10
_refine_diff_density_max 0.292
_refine_diff_density_min -0.255
_refine_ls_abs_structure_details 'Flack (1983), 5207 Friedel pairs'
_refine_ls_abs_structure_Flack -0.04(4)
_refine_ls_extinction_method none
_refine_ls_goodness_of_fit_ref 0.950
_refine_ls_hydrogen_treatment mixed
_refine_ls_matrix_type full
_refine_ls_number_parameters 450
_refine_ls_number_reflns 10441
_refine_ls_number_restraints 2
_refine_ls_restrained_S_all 0.950
_refine_ls_R_factor_all 0.0453
_refine_ls_R_factor_gt 0.0348
_refine_ls_shift/su_max 0.001
_refine_ls_shift/su_mean 0.000
_refine_ls_structure_factor_coef Fsqd
_refine_ls_weighting_details 'calc w=1/[\s^2^(Fo^2^)+(0.0298P)^2^] where P=(Fo^2^+2Fc^2^)/3'
_refine_ls_weighting_scheme calc
_refine_ls_wR_factor_gt 0.0657
_refine_ls_wR_factor_ref 0.0683
_reflns_number_gt 8909
_reflns_number_total 10441
_reflns_threshold_expression I>2\s(I)
_cod_data_source_file bh2120.cif
_cod_data_source_block I
_cod_original_sg_symbol_H-M 'P c'
_cod_database_code 2214507
_cod_database_fobs_code 2214507

loop_
_symmetry_equiv_pos_as_xyz
'x, y, z'
'x, -y, z+1/2'

loop_
_atom_site_type_symbol
_atom_site_label
_atom_site_fract_x
_atom_site_fract_y
_atom_site_fract_z
_atom_site_U_iso_or_equiv
_atom_site_adp_type
_atom_site_calc_flag
_atom_site_refinement_flags
_atom_site_occupancy
P P1 0.36674(4) 0.40193(4) 0.75195(2) 0.01293(9) Uani d . 1
P P2 0.62248(4) 0.41286(4) 0.92906(2) 0.01280(8) Uani d . 1
P P3 0.76944(4) 0.11940(4) 0.72480(2) 0.01326(8) Uani d . 1
O O1 0.33318(11) 0.30643(11) 0.81087(6) 0.0176(2) Uani d . 1
O O2 0.53020(11) 0.52545(11) 0.91384(6) 0.0173(2) Uani d . 1
O O3 0.90964(12) 0.12698(12) 0.76149(6) 0.0211(3) Uani d . 1
O O4 0.11458(18) 0.14636(18) 0.87526(9) 0.0428(4) Uani d . 1
H H4C 0.172(3) 0.187(2) 0.8590(13) 0.040(7) Uiso d . 1
H H4D 0.049(3) 0.140(2) 0.8426(15) 0.059(8) Uiso d . 1
C C1 0.66847(15) 0.37270(15) 0.77288(8) 0.0128(3) Uani d . 1
C C2 0.54549(15) 0.46501(15) 0.75384(8) 0.0127(3) Uani d . 1
H H2A 0.5649 0.5027 0.7047 0.015 Uiso calc R 1
H H2B 0.5478 0.5364 0.7900 0.015 Uiso calc R 1
C C3 0.64933(16) 0.30879(15) 0.84973(8) 0.0127(3) Uani d . 1
H H3A 0.7333 0.2555 0.8597 0.015 Uiso calc R 1
H H3B 0.5681 0.2497 0.8465 0.015 Uiso calc R 1
C C4 0.67527(16) 0.26866(15) 0.71198(8) 0.0138(3) Uani d . 1
H H4A 0.7151 0.3103 0.6675 0.017 Uiso calc R 1
H H4B 0.5772 0.2456 0.6996 0.017 Uiso calc R 1
C C5 0.80796(16) 0.44960(16) 0.77433(9) 0.0152(3) Uani d . 1
H H5A 0.8074 0.5055 0.8186 0.018 Uiso calc R 1
H H5B 0.8860 0.3877 0.7804 0.018 Uiso calc R 1
C C6 0.83946(18) 0.53319(17) 0.70727(9) 0.0214(4) Uani d . 1
H H6A 0.9297 0.5768 0.7144 0.032 Uiso calc R 1
H H6B 0.7651 0.5974 0.7013 0.032 Uiso calc R 1
H H6C 0.8439 0.4792 0.6630 0.032 Uiso calc R 1
C C11 0.33661(16) 0.33075(16) 0.66157(8) 0.0137(3) Uani d . 1
C C12 0.40089(16) 0.37265(16) 0.59636(9) 0.0169(3) Uani d . 1
H H12 0.4595 0.4465 0.5971 0.020 Uiso calc R 1
C C13 0.37941(17) 0.30679(17) 0.53082(9) 0.0195(3) Uani d . 1
H H13 0.4229 0.3359 0.4867 0.023 Uiso calc R 1
C C14 0.29503(17) 0.19891(17) 0.52929(9) 0.0202(4) Uani d . 1
H H14 0.2823 0.1528 0.4845 0.024 Uiso calc R 1
C C15 0.22902(18) 0.15812(17) 0.59328(9) 0.0216(4) Uani d . 1
H H15 0.1695 0.0849 0.5919 0.026 Uiso calc R 1
C C16 0.24919(17) 0.22344(17) 0.65929(9) 0.0179(3) Uani d . 1
H H16 0.2034 0.1950 0.7029 0.021 Uiso calc R 1
C C21 0.25877(16) 0.54402(16) 0.75900(9) 0.0169(3) Uani d . 1
C C22 0.19743(17) 0.57038(19) 0.82698(10) 0.0232(4) Uani d . 1
H H22 0.2074 0.5112 0.8666 0.028 Uiso calc R 1
C C23 0.12141(18) 0.6833(2) 0.83705(11) 0.0307(5) Uani d . 1
H H23 0.0801 0.7014 0.8836 0.037 Uiso calc R 1
C C24 0.10612(18) 0.76866(19) 0.77967(12) 0.0297(4) Uani d . 1
H H24 0.0555 0.8463 0.7868 0.036 Uiso calc R 1
C C25 0.16454(18) 0.74143(19) 0.71131(11) 0.0270(4) Uani d . 1
H H25 0.1523 0.7999 0.6715 0.032 Uiso calc R 1
C C26 0.24067(17) 0.62945(17) 0.70078(10) 0.0211(4) Uani d . 1
H H26 0.2804 0.6112 0.6538 0.025 Uiso calc R 1
C C31 0.55012(16) 0.30556(16) 0.99754(8) 0.0154(3) Uani d . 1
C C32 0.42571(17) 0.24121(17) 0.98061(9) 0.0192(3) Uani d . 1
H H32 0.3829 0.2532 0.9336 0.023 Uiso calc R 1
C C33 0.36416(18) 0.16000(17) 1.03175(9) 0.0218(4) Uani d . 1
H H33 0.2799 0.1158 1.0197 0.026 Uiso calc R 1
C C34 0.42611(18) 0.14341(17) 1.10081(9) 0.0206(4) Uani d . 1
H H34 0.3849 0.0866 1.1356 0.025 Uiso calc R 1
C C35 0.54691(17) 0.20900(17) 1.11887(9) 0.0190(3) Uani d . 1
H H35 0.5871 0.1993 1.1667 0.023 Uiso calc R 1
C C36 0.61033(17) 0.28930(17) 1.06753(9) 0.0179(3) Uani d . 1
H H36 0.6946 0.3332 1.0799 0.022 Uiso calc R 1
C C41 0.79016(16) 0.46439(16) 0.96587(8) 0.0159(3) Uani d . 1
C C42 0.79740(17) 0.58912(17) 0.99403(9) 0.0189(3) Uani d . 1
H H42 0.7180 0.6441 0.9909 0.023 Uiso calc R 1
C C43 0.92054(19) 0.63294(18) 1.02658(10) 0.0241(4) Uani d . 1
H H43 0.9257 0.7178 1.0458 0.029 Uiso calc R 1
C C44 1.03596(19) 0.55195(19) 1.03080(10) 0.0258(4) Uani d . 1
H H44 1.1198 0.5814 1.0538 0.031 Uiso calc R 1
C C45 1.03050(18) 0.42938(19) 1.00206(10) 0.0253(4) Uani d . 1
H H45 1.1105 0.3750 1.0048 0.030 Uiso calc R 1
C C46 0.90713(17) 0.38523(17) 0.96887(9) 0.0210(4) Uani d . 1
H H46 0.9033 0.3012 0.9484 0.025 Uiso calc R 1
C C51 0.78361(16) 0.05900(15) 0.63142(9) 0.0146(3) Uani d . 1
C C52 0.90304(17) -0.01057(17) 0.61250(10) 0.0215(4) Uani d . 1
H H52 0.9718 -0.0288 0.6491 0.026 Uiso calc R 1
C C53 0.92244(19) -0.05350(19) 0.54055(11) 0.0275(4) Uani d . 1
H H53 1.0043 -0.1009 0.5281 0.033 Uiso calc R 1
C C54 0.82304(19) -0.02736(18) 0.48714(10) 0.0249(4) Uani d . 1
H H54 0.8379 -0.0545 0.4376 0.030 Uiso calc R 1
C C55 0.70208(19) 0.03810(17) 0.50538(10) 0.0225(4) Uani d . 1
H H55 0.6325 0.0538 0.4688 0.027 Uiso calc R 1
C C56 0.68198(17) 0.08104(16) 0.57717(9) 0.0188(3) Uani d . 1
H H56 0.5984 0.1258 0.5895 0.023 Uiso calc R 1
C C61 0.65514(16) 0.00712(15) 0.77204(8) 0.0137(3) Uani d . 1
C C62 0.71799(17) -0.10455(16) 0.79916(9) 0.0181(3) Uani d . 1
H H62 0.8166 -0.1155 0.7952 0.022 Uiso calc R 1
C C63 0.63681(19) -0.19994(17) 0.83196(9) 0.0213(4) Uani d . 1
H H63 0.6800 -0.2764 0.8496 0.026 Uiso calc R 1
C C64 0.4936(2) -0.18373(15) 0.83895(10) 0.0213(3) Uani d . 1
H H64 0.4383 -0.2491 0.8612 0.026 Uiso calc R 1
C C65 0.43039(18) -0.07184(17) 0.81350(9) 0.0212(4) Uani d . 1
H H65 0.3322 -0.0598 0.8193 0.025 Uiso calc R 1
C C66 0.51071(16) 0.02237(16) 0.77960(9) 0.0168(3) Uani d . 1
H H66 0.4668 0.0980 0.7614 0.020 Uiso calc R 1

loop_
_atom_site_aniso_label
_atom_site_aniso_U_11
_atom_site_aniso_U_22
_atom_site_aniso_U_33
_atom_site_aniso_U_12
_atom_site_aniso_U_13
_atom_site_aniso_U_23
P1 0.01193(19) 0.0149(2) 0.01195(19) -0.00107(16) -0.00066(14) 0.00143(16)
P2 0.01457(19) 0.0123(2) 0.01157(19) 0.00009(16) -0.00123(14) -0.00020(16)
P3 0.01216(18) 0.0129(2) 0.01469(19) -0.00004(15) -0.00148(14) -0.00014(16)
O1 0.0176(6) 0.0211(7) 0.0140(5) -0.0026(5) -0.0015(4) 0.0043(5)
O2 0.0202(6) 0.0154(6) 0.0164(6) 0.0038(5) -0.0008(4) 0.0006(4)
O3 0.0153(5) 0.0230(7) 0.0251(6) -0.0006(5) -0.0064(5) -0.0005(5)
O4 0.0309(8) 0.0641(12) 0.0334(9) -0.0231(8) -0.0093(7) 0.0192(8)
C1 0.0133(7) 0.0118(8) 0.0133(7) -0.0010(6) -0.0012(5) 0.0013(6)
C2 0.0129(7) 0.0130(8) 0.0121(7) -0.0026(6) -0.0013(5) 0.0011(6)
C3 0.0136(7) 0.0121(8) 0.0125(7) -0.0006(6) -0.0020(5) 0.0000(6)
C4 0.0139(7) 0.0141(8) 0.0135(7) -0.0015(6) -0.0002(6) 0.0003(6)
C5 0.0142(7) 0.0143(8) 0.0170(8) -0.0022(6) -0.0004(6) 0.0005(6)
C6 0.0200(8) 0.0240(9) 0.0203(8) -0.0091(7) 0.0018(6) 0.0010(7)
C11 0.0121(7) 0.0160(8) 0.0130(7) 0.0023(6) -0.0015(5) 0.0007(6)
C12 0.0147(7) 0.0167(9) 0.0194(8) -0.0008(6) -0.0026(6) 0.0032(7)
C13 0.0189(8) 0.0239(9) 0.0155(8) 0.0004(7) 0.0016(6) 0.0006(7)
C14 0.0213(8) 0.0234(9) 0.0159(8) 0.0010(7) -0.0034(6) -0.0029(7)
C15 0.0227(9) 0.0188(9) 0.0232(9) -0.0069(7) -0.0022(7) 0.0002(7)
C16 0.0172(8) 0.0189(9) 0.0176(8) -0.0031(7) -0.0008(6) 0.0032(6)
C21 0.0118(7) 0.0166(8) 0.0224(8) -0.0008(6) -0.0026(6) -0.0008(7)
C22 0.0184(8) 0.0286(10) 0.0227(9) 0.0035(7) 0.0008(7) -0.0013(7)
C23 0.0200(9) 0.0376(12) 0.0344(11) 0.0041(8) 0.0027(8) -0.0157(9)
C24 0.0133(8) 0.0234(10) 0.0523(13) 0.0019(7) 0.0007(8) -0.0078(9)
C25 0.0173(8) 0.0216(10) 0.0420(11) 0.0020(7) 0.0023(8) 0.0046(8)
C26 0.0151(8) 0.0224(9) 0.0258(9) 0.0008(7) 0.0022(6) 0.0030(7)
C31 0.0174(8) 0.0151(8) 0.0138(8) 0.0022(6) 0.0002(6) 0.0005(6)
C32 0.0180(8) 0.0259(10) 0.0137(8) 0.0004(7) -0.0014(6) 0.0025(7)
C33 0.0184(8) 0.0250(10) 0.0221(9) -0.0032(7) 0.0020(7) 0.0042(7)
C34 0.0232(9) 0.0207(9) 0.0180(8) 0.0023(7) 0.0054(7) 0.0047(7)
C35 0.0274(9) 0.0179(9) 0.0119(7) 0.0045(7) -0.0013(6) 0.0016(6)
C36 0.0226(8) 0.0165(9) 0.0147(8) 0.0014(7) -0.0024(6) -0.0022(6)
C41 0.0180(8) 0.0183(9) 0.0115(7) -0.0042(6) -0.0018(6) 0.0017(6)
C42 0.0212(8) 0.0194(9) 0.0161(8) -0.0035(7) -0.0012(6) -0.0010(7)
C43 0.0265(9) 0.0232(10) 0.0227(9) -0.0104(7) -0.0010(7) -0.0047(7)
C44 0.0230(9) 0.0327(11) 0.0216(9) -0.0121(8) -0.0053(7) 0.0020(8)
C45 0.0188(8) 0.0296(11) 0.0275(10) 0.0002(7) -0.0038(7) 0.0047(8)
C46 0.0228(8) 0.0185(9) 0.0217(9) -0.0016(7) -0.0044(7) 0.0005(7)
C51 0.0157(7) 0.0120(8) 0.0162(8) -0.0014(6) 0.0025(6) 0.0000(6)
C52 0.0145(8) 0.0217(9) 0.0282(10) -0.0007(7) -0.0013(7) -0.0047(7)
C53 0.0207(9) 0.0272(11) 0.0345(10) 0.0012(8) 0.0074(7) -0.0107(8)
C54 0.0314(10) 0.0235(10) 0.0198(9) -0.0066(8) 0.0079(7) -0.0066(7)
C55 0.0307(10) 0.0175(9) 0.0193(9) -0.0016(7) -0.0027(7) 0.0019(7)
C56 0.0211(8) 0.0177(9) 0.0178(8) 0.0036(7) 0.0000(6) 0.0005(7)
C61 0.0194(8) 0.0117(8) 0.0098(7) -0.0026(6) -0.0019(6) -0.0024(6)
C62 0.0208(8) 0.0180(9) 0.0156(8) 0.0021(7) -0.0023(6) -0.0010(6)
C63 0.0358(10) 0.0137(8) 0.0142(8) 0.0023(7) -0.0027(7) 0.0003(6)
C64 0.0332(9) 0.0159(8) 0.0148(7) -0.0083(8) 0.0016(6) 0.0006(8)
C65 0.0198(8) 0.0222(9) 0.0216(9) -0.0063(7) 0.0013(6) -0.0011(7)
C66 0.0178(8) 0.0143(8) 0.0183(8) 0.0000(6) -0.0033(6) 0.0000(6)

loop_
_atom_type_symbol
_atom_type_description
_atom_type_scat_dispersion_real
_atom_type_scat_dispersion_imag
_atom_type_scat_source
C C 0.0033 0.0016 'International Tables Vol C Tables 4.2.6.8 and 6.1.1.4'
H H 0.0000 0.0000 'International Tables Vol C Tables 4.2.6.8 and 6.1.1.4'
O O 0.0106 0.0060 'International Tables Vol C Tables 4.2.6.8 and 6.1.1.4'
P P 0.1023 0.0942 'International Tables Vol C Tables 4.2.6.8 and 6.1.1.4'

loop_
_geom_angle_atom_site_label_1
_geom_angle_atom_site_label_2
_geom_angle_atom_site_label_3
_geom_angle
_geom_angle_publ_flag
O1 P1 C2 115.31(7) yes
O1 P1 C11 109.75(7) yes
O1 P1 C21 111.79(7) yes
C2 P1 C11 107.97(7) yes
C2 P1 C21 103.67(7) yes
C11 P1 C21 107.96(7) yes
O2 P2 C3 114.00(7) yes
O2 P2 C31 112.73(7) yes
O2 P2 C41 110.81(7) yes
C3 P2 C31 103.21(7) yes
C3 P2 C41 109.94(7) yes
C31 P2 C41 105.59(7) yes
O3 P3 C4 117.08(7) yes
O3 P3 C51 111.42(7) yes
O3 P3 C61 111.26(7) yes
C4 P3 C51 102.51(7) yes
C4 P3 C61 108.37(7) yes
C51 P3 C61 105.26(7) yes
H4C O4 H4D 107(3) ?
C2 C1 C3 111.91(12) no
C2 C1 C4 107.92(12) no
C2 C1 C5 109.33(12) no
C3 C1 C4 110.11(12) no
C3 C1 C5 107.95(12) no
C4 C1 C5 109.60(12) no
C1 C2 P1 119.05(11) ?
C1 C2 H2A 107.6 ?
P1 C2 H2A 107.6 ?
C1 C2 H2B 107.6 ?
P1 C2 H2B 107.6 ?
H2A C2 H2B 107.0 ?
C1 C3 P2 118.01(11) ?
C1 C3 H3A 107.8 ?
P2 C3 H3A 107.8 ?
C1 C3 H3B 107.8 ?
P2 C3 H3B 107.8 ?
H3A C3 H3B 107.1 ?
C1 C4 P3 122.10(11) ?
C1 C4 H4A 106.8 ?
P3 C4 H4A 106.8 ?
C1 C4 H4B 106.8 ?
P3 C4 H4B 106.8 ?
H4A C4 H4B 106.7 ?
C6 C5 C1 116.83(13) ?
C6 C5 H5A 108.1 ?
C1 C5 H5A 108.1 ?
C6 C5 H5B 108.1 ?
C1 C5 H5B 108.1 ?
H5A C5 H5B 107.3 ?
C5 C6 H6A 109.5 ?
C5 C6 H6B 109.5 ?
H6A C6 H6B 109.5 ?
C5 C6 H6C 109.5 ?
H6A C6 H6C 109.5 ?
H6B C6 H6C 109.5 ?
C16 C11 C12 119.16(15) ?
C16 C11 P1 116.50(12) ?
C12 C11 P1 124.26(12) ?
C13 C12 C11 120.24(15) ?
C13 C12 H12 119.9 ?
C11 C12 H12 119.9 ?
C14 C13 C12 120.28(15) ?
C14 C13 H13 119.9 ?
C12 C13 H13 119.9 ?
C13 C14 C15 119.85(16) ?
C13 C14 H14 120.1 ?
C15 C14 H14 120.1 ?
C14 C15 C16 120.48(16) ?
C14 C15 H15 119.8 ?
C16 C15 H15 119.8 ?
C15 C16 C11 119.97(15) ?
C15 C16 H16 120.0 ?
C11 C16 H16 120.0 ?
C26 C21 C22 119.55(16) ?
C26 C21 P1 122.68(13) ?
C22 C21 P1 117.70(13) ?
C21 C22 C23 120.14(18) ?
C21 C22 H22 119.9 ?
C23 C22 H22 119.9 ?
C24 C23 C22 120.03(17) ?
C24 C23 H23 120.0 ?
C22 C23 H23 120.0 ?
C23 C24 C25 120.02(18) ?
C23 C24 H24 120.0 ?
C25 C24 H24 120.0 ?
C26 C25 C24 120.38(18) ?
C26 C25 H25 119.8 ?
C24 C25 H25 119.8 ?
C25 C26 C21 119.85(16) ?
C25 C26 H26 120.1 ?
C21 C26 H26 120.1 ?
C32 C31 C36 119.16(15) ?
C32 C31 P2 118.14(12) ?
C36 C31 P2 122.64(13) ?
C33 C32 C31 120.48(15) ?
C33 C32 H32 119.8 ?
C31 C32 H32 119.8 ?
C32 C33 C34 119.76(16) ?
C32 C33 H33 120.1 ?
C34 C33 H33 120.1 ?
C35 C34 C33 120.29(15) ?
C35 C34 H34 119.9 ?
C33 C34 H34 119.9 ?
C34 C35 C36 120.28(15) ?
C34 C35 H35 119.9 ?
C36 C35 H35 119.9 ?
C35 C36 C31 119.99(15) ?
C35 C36 H36 120.0 ?
C31 C36 H36 120.0 ?
C46 C41 C42 119.91(15) ?
C46 C41 P2 123.17(13) ?
C42 C41 P2 116.89(13) ?
C43 C42 C41 120.06(16) ?
C43 C42 H42 120.0 ?
C41 C42 H42 120.0 ?
C44 C43 C42 119.54(17) ?
C44 C43 H43 120.2 ?
C42 C43 H43 120.2 ?
C45 C44 C43 120.79(17) ?
C45 C44 H44 119.6 ?
C43 C44 H44 119.6 ?
C44 C45 C46 119.84(17) ?
C44 C45 H45 120.1 ?
C46 C45 H45 120.1 ?
C41 C46 C45 119.82(17) ?
C41 C46 H46 120.1 ?
C45 C46 H46 120.1 ?
C52 C51 C56 118.58(15) ?
C52 C51 P3 118.26(12) ?
C56 C51 P3 123.14(12) ?
C53 C52 C51 120.56(16) ?
C53 C52 H52 119.7 ?
C51 C52 H52 119.7 ?
C54 C53 C52 120.05(16) ?
C54 C53 H53 120.0 ?
C52 C53 H53 120.0 ?
C53 C54 C55 120.18(17) ?
C53 C54 H54 119.9 ?
C55 C54 H54 119.9 ?
C54 C55 C56 120.02(17) ?
C54 C55 H55 120.0 ?
C56 C55 H55 120.0 ?
C55 C56 C51 120.55(16) ?
C55 C56 H56 119.7 ?
C51 C56 H56 119.7 ?
C66 C61 C62 118.93(15) ?
C66 C61 P3 124.63(12) ?
C62 C61 P3 116.37(12) ?
C63 C62 C61 120.32(15) ?
C63 C62 H62 119.8 ?
C61 C62 H62 119.8 ?
C64 C63 C62 120.15(16) ?
C64 C63 H63 119.9 ?
C62 C63 H63 119.9 ?
C63 C64 C65 119.98(16) ?
C63 C64 H64 120.0 ?
C65 C64 H64 120.0 ?
C66 C65 C64 119.96(16) ?
C66 C65 H65 120.0 ?
C64 C65 H65 120.0 ?
C65 C66 C61 120.63(15) ?
C65 C66 H66 119.7 ?
C61 C66 H66 119.7 ?

loop_
_geom_bond_atom_site_label_1
_geom_bond_atom_site_label_2
_geom_bond_distance
_geom_bond_publ_flag
P1 O1 1.4927(12) yes
P1 C21 1.8057(17) yes
P1 C11 1.8175(16) yes
P1 C2 1.8257(15) yes
P2 O2 1.4899(12) yes
P2 C31 1.8060(16) yes
P2 C41 1.8109(16) yes
P2 C3 1.8165(16) yes
P3 O3 1.4926(12) yes
P3 C4 1.8081(16) yes
P3 C51 1.8081(16) yes
P3 C61 1.8128(16) yes
O4 H4C 0.75(3) ?
O4 H4D 0.86(3) ?
C1 C2 1.553(2) no
C1 C3 1.553(2) no
C1 C4 1.546(2) no
C1 C5 1.552(2) no
C2 H2A 0.9900 ?
C2 H2B 0.9900 ?
C3 H3A 0.9900 ?
C3 H3B 0.9900 ?
C4 H4A 0.9900 ?
C4 H4B 0.9900 ?
C5 C6 1.523(2) ?
C5 H5A 0.9900 ?
C5 H5B 0.9900 ?
C6 H6A 0.9800 ?
C6 H6B 0.9800 ?
C6 H6C 0.9800 ?
C11 C16 1.393(2) ?
C11 C12 1.400(2) ?
C12 C13 1.384(2) ?
C12 H12 0.9500 ?
C13 C14 1.381(2) ?
C13 H13 0.9500 ?
C14 C15 1.386(2) ?
C14 H14 0.9500 ?
C15 C16 1.387(2) ?
C15 H15 0.9500 ?
C16 H16 0.9500 ?
C21 C26 1.389(2) ?
C21 C22 1.391(2) ?
C22 C23 1.393(3) ?
C22 H22 0.9500 ?
C23 C24 1.373(3) ?
C23 H23 0.9500 ?
C24 C25 1.387(3) ?
C24 H24 0.9500 ?
C25 C26 1.386(2) ?
C25 H25 0.9500 ?
C26 H26 0.9500 ?
C31 C32 1.395(2) ?
C31 C36 1.399(2) ?
C32 C33 1.385(2) ?
C32 H32 0.9500 ?
C33 C34 1.392(2) ?
C33 H33 0.9500 ?
C34 C35 1.377(2) ?
C34 H34 0.9500 ?
C35 C36 1.389(2) ?
C35 H35 0.9500 ?
C36 H36 0.9500 ?
C41 C46 1.387(2) ?
C41 C42 1.396(2) ?
C42 C43 1.389(2) ?
C42 H42 0.9500 ?
C43 C44 1.388(3) ?
C43 H43 0.9500 ?
C44 C45 1.378(3) ?
C44 H44 0.9500 ?
C45 C46 1.397(2) ?
C45 H45 0.9500 ?
C46 H46 0.9500 ?
C51 C52 1.392(2) ?
C51 C56 1.396(2) ?
C52 C53 1.389(2) ?
C52 H52 0.9500 ?
C53 C54 1.379(3) ?
C53 H53 0.9500 ?
C54 C55 1.380(3) ?
C54 H54 0.9500 ?
C55 C56 1.387(2) ?
C55 H55 0.9500 ?
C56 H56 0.9500 ?
C61 C66 1.393(2) ?
C61 C62 1.396(2) ?
C62 C63 1.392(2) ?
C62 H62 0.9500 ?
C63 C64 1.382(3) ?
C63 H63 0.9500 ?
C64 C65 1.389(2) ?
C64 H64 0.9500 ?
C65 C66 1.387(2) ?
C65 H65 0.9500 ?
C66 H66 0.9500 ?

loop_
_geom_hbond_atom_site_label_D
_geom_hbond_atom_site_label_H
_geom_hbond_atom_site_label_A
_geom_hbond_site_symmetry_A
_geom_hbond_distance_DH
_geom_hbond_distance_HA
_geom_hbond_distance_DA
_geom_hbond_angle_DHA
_geom_hbond_publ_flag
O4 H4C O1 . 0.75(3) 2.16(3) 2.912(2) 179(3) yes
O4 H4D O3 1_455 0.86(3) 1.98(3) 2.8413(19) 176(3) yes

loop_
_geom_torsion_atom_site_label_1
_geom_torsion_atom_site_label_2
_geom_torsion_atom_site_label_3
_geom_torsion_atom_site_label_4
_geom_torsion
C4 C1 C2 P1 63.32(15)
C5 C1 C2 P1 -177.53(10)
C3 C1 C2 P1 -57.98(15)
O1 P1 C2 C1 38.96(14)
C21 P1 C2 C1 161.48(11)
C11 P1 C2 C1 -84.16(12)
C4 C1 C3 P2 -174.49(10)
C5 C1 C3 P2 65.90(15)
C2 C1 C3 P2 -54.46(16)
O2 P2 C3 C1 39.48(14)
C31 P2 C3 C1 162.10(11)
C41 P2 C3 C1 -85.64(13)
C5 C1 C4 P3 78.24(15)
C3 C1 C4 P3 -40.37(17)
C2 C1 C4 P3 -162.79(11)
O3 P3 C4 C1 -42.42(14)
C51 P3 C4 C1 -164.67(12)
C61 P3 C4 C1 84.37(13)
C4 C1 C5 C6 67.01(17)
C3 C1 C5 C6 -173.05(13)
C2 C1 C5 C6 -51.09(17)
O1 P1 C11 C16 19.90(15)
C21 P1 C11 C16 -102.17(13)
C2 P1 C11 C16 146.34(12)
O1 P1 C11 C12 -156.57(13)
C21 P1 C11 C12 81.36(15)
C2 P1 C11 C12 -30.13(16)
C16 C11 C12 C13 -1.0(2)
P1 C11 C12 C13 175.35(12)
C11 C12 C13 C14 -0.3(2)
C12 C13 C14 C15 1.5(3)
C13 C14 C15 C16 -1.3(3)
C14 C15 C16 C11 -0.1(3)
C12 C11 C16 C15 1.3(2)
P1 C11 C16 C15 -175.39(13)
O1 P1 C21 C26 -161.46(13)
C11 P1 C21 C26 -40.65(16)
C2 P1 C21 C26 73.72(15)
O1 P1 C21 C22 21.58(15)
C11 P1 C21 C22 142.39(13)
C2 P1 C21 C22 -103.24(14)
C26 C21 C22 C23 -1.6(3)
P1 C21 C22 C23 175.42(13)
C21 C22 C23 C24 0.4(3)
C22 C23 C24 C25 1.0(3)
C23 C24 C25 C26 -1.2(3)
C24 C25 C26 C21 -0.1(3)
C22 C21 C26 C25 1.5(2)
P1 C21 C26 C25 -175.43(13)
O2 P2 C31 C32 64.77(15)
C41 P2 C31 C32 -174.11(13)
C3 P2 C31 C32 -58.69(14)
O2 P2 C31 C36 -112.27(14)
C41 P2 C31 C36 8.84(16)
C3 P2 C31 C36 124.26(14)
C36 C31 C32 C33 -1.4(2)
P2 C31 C32 C33 -178.59(13)
C31 C32 C33 C34 0.6(3)
C32 C33 C34 C35 1.1(3)
C33 C34 C35 C36 -2.0(3)
C34 C35 C36 C31 1.1(2)
C32 C31 C36 C35 0.6(2)
P2 C31 C36 C35 177.59(12)
O2 P2 C41 C46 -164.41(13)
C31 P2 C41 C46 73.23(15)
C3 P2 C41 C46 -37.48(16)
O2 P2 C41 C42 17.44(15)
C31 P2 C41 C42 -104.92(13)
C3 P2 C41 C42 144.37(12)
C46 C41 C42 C43 -1.5(2)
P2 C41 C42 C43 176.71(13)
C41 C42 C43 C44 0.1(3)
C42 C43 C44 C45 1.0(3)
C43 C44 C45 C46 -0.6(3)
C42 C41 C46 C45 1.9(2)
P2 C41 C46 C45 -176.20(13)
C44 C45 C46 C41 -0.8(3)
O3 P3 C51 C52 20.61(15)
C4 P3 C51 C52 146.62(13)
C61 P3 C51 C52 -100.10(14)
O3 P3 C51 C56 -158.05(13)
C4 P3 C51 C56 -32.04(15)
C61 P3 C51 C56 81.23(15)
C56 C51 C52 C53 2.0(3)
P3 C51 C52 C53 -176.72(14)
C51 C52 C53 C54 0.0(3)
C52 C53 C54 C55 -2.0(3)
C53 C54 C55 C56 1.8(3)
C54 C55 C56 C51 0.2(3)
C52 C51 C56 C55 -2.1(2)
P3 C51 C56 C55 176.55(13)
O3 P3 C61 C66 144.99(13)
C4 P3 C61 C66 14.91(15)
C51 P3 C61 C66 -94.19(14)
O3 P3 C61 C62 -38.16(14)
C4 P3 C61 C62 -168.25(12)
C51 P3 C61 C62 82.65(13)
C66 C61 C62 C63 1.2(2)
P3 C61 C62 C63 -175.86(12)
C61 C62 C63 C64 -1.0(2)
C62 C63 C64 C65 -0.3(2)
C63 C64 C65 C66 1.4(3)
C64 C65 C66 C61 -1.3(2)
C62 C61 C66 C65 0.0(2)
P3 C61 C66 C65 176.74(13)

loop_
_cod_related_entry_id
_cod_related_entry_database
_cod_related_entry_code
1 ChemSpider 21124027
